data_4512703
loop_
_publ_author_name
'Hill, Matthew D.'
'El-Hankari, Samir'
'Chiacchia, Mauro'
'Tizzard, Graham J.'
'Coles, Simon J.'
'Bradshaw, Darren'
'Kitchen, Jonathan A.'
'Keene, Tony D.'

_publ_section_title
;
 Additive Effects in the Formation of Fluorescent Zinc Metal--Organic
 Frameworks with 5-Hydroxyisophthalate
;
_journal_issue 3
_journal_name_full 'Crystal Growth &amp; Design'
_journal_page_first 1452
_journal_paper_doi 10.1021/cg501808y
_journal_volume 15
_journal_year 2015
_chemical_formula_moiety 'C20 H22 N2 O10 Zn2'
_chemical_formula_sum 'C20 H22 N2 O10 Zn2'
_chemical_formula_weight 581.13
_chemical_melting_point ?
_chemical_name_common 'compound 4'
_chemical_name_systematic
;
 ?
;
_space_group_crystal_system monoclinic
_space_group_IT_number 14
_space_group_name_Hall '-P 2ybc'
_space_group_name_H-M_alt 'P 1 21/c 1'
_symmetry_space_group_name_Hall '-P 2ybc'
_symmetry_space_group_name_H-M 'P 1 21/c 1'
_atom_sites_solution_hydrogens geom
_audit_creation_method SHELXL-2013
_cell_angle_alpha 90
_cell_angle_beta 108.46(3)
_cell_angle_gamma 90
_cell_formula_units_Z 4
_cell_length_a 16.808(3)
_cell_length_b 12.964(3)
_cell_length_c 14.513(3)
_cell_measurement_reflns_used 8145
_cell_measurement_temperature 100(2)
_cell_measurement_theta_max 30.0
_cell_measurement_theta_min 3.0
_cell_volume 2999.6(12)
_computing_cell_refinement
;
CrystalClear-SM Expert 3.1 b27 (Rigaku, 20112)
;
_computing_data_collection
;
CrystalClear-SM Expert 3.1 b27 (Rigaku, 20112)
;
_computing_data_reduction
;
CrystalClear-SM Expert 3.1 b27 (Rigaku, 20112)
;
_computing_molecular_graphics 'DIAMOND 3.0 (Crystal Impact)'
_computing_structure_refinement 'SHELXL-2013 (Sheldrick, 2013)'
_computing_structure_solution 'SHELXS-2013 (Sheldrick, 2013)'
_diffrn_ambient_temperature 100(2)
_diffrn_detector_area_resol_mean 28.5714
_diffrn_measured_fraction_theta_full 0.995
_diffrn_measured_fraction_theta_max 0.879
_diffrn_measurement_device_type
;
Rigaku Saturn724+ (2x2 bin mode)
;
_diffrn_measurement_method 'profile data from \w-scans'
_diffrn_radiation_type MoK\a
_diffrn_radiation_wavelength 0.71073
_diffrn_reflns_av_R_equivalents 0.0280
_diffrn_reflns_av_unetI/netI 0.0298
_diffrn_reflns_Laue_measured_fraction_full 0.995
_diffrn_reflns_Laue_measured_fraction_max 0.879
_diffrn_reflns_limit_h_max 23
_diffrn_reflns_limit_h_min -22
_diffrn_reflns_limit_k_max 17
_diffrn_reflns_limit_k_min -14
_diffrn_reflns_limit_l_max 20
_diffrn_reflns_limit_l_min -18
_diffrn_reflns_number 20934
_diffrn_reflns_point_group_measured_fraction_full 0.995
_diffrn_reflns_point_group_measured_fraction_max 0.879
_diffrn_reflns_theta_full 25.242
_diffrn_reflns_theta_max 30.089
_diffrn_reflns_theta_min 2.828
_diffrn_source 'Rotating anode'
_exptl_absorpt_coefficient_mu 1.644
_exptl_absorpt_correction_T_max 1.000
_exptl_absorpt_correction_T_min 0.882
_exptl_absorpt_correction_type multi-scan
_exptl_absorpt_process_details 'CrystalClear 3.1 (Rigaku 2012)'
_exptl_crystal_colour colorless
_exptl_crystal_density_diffrn 1.287
_exptl_crystal_description block
_exptl_crystal_F_000 1184
_exptl_crystal_size_max 0.028
_exptl_crystal_size_mid 0.023
_exptl_crystal_size_min 0.014
_refine_diff_density_max 1.360
_refine_diff_density_min -1.179
_refine_diff_density_rms 0.122
_refine_ls_extinction_method none
_refine_ls_goodness_of_fit_ref 1.088
_refine_ls_hydrogen_treatment constr
_refine_ls_matrix_type full
_refine_ls_number_parameters 289
_refine_ls_number_reflns 7752
_refine_ls_number_restraints 6
_refine_ls_restrained_S_all 1.090
_refine_ls_R_factor_all 0.0624
_refine_ls_R_factor_gt 0.0577
_refine_ls_shift/su_max 0.000
_refine_ls_shift/su_mean 0.000
_refine_ls_structure_factor_coef Fsqd
_refine_ls_weighting_details 'w=1/[\s^2^(Fo^2^)+(0.0862P)^2^+6.4195P] where P=(Fo^2^+2Fc^2^)/3'
_refine_ls_weighting_scheme calc
_refine_ls_wR_factor_gt 0.1647
_refine_ls_wR_factor_ref 0.1689
_reflns_Friedel_coverage 0.000
_reflns_number_gt 6980
_reflns_number_total 7752
_reflns_threshold_expression 'I > 2\s(I)'
_cod_data_source_file cg501808y_si_004.cif
_cod_data_source_block shelx
_cod_depositor_comments
;
The following automatic conversions were performed:

'_chemical_melting_point' value 'N/A' was changed to '?' - the value
is undefined or not given.

Automatic conversion script
Id: cif_fix_values 3008 2015-01-20 13:52:24Z robertas 

 Adding full bibliography for 4512701--4512704.cif.
;
_cod_database_code 4512703
_shelx_space_group_comment
;
The symmetry employed for this shelxl refinement is uniquely defined
by the following loop, which should always be used as a source of
symmetry information in preference to the above space-group names.
They are only intended as comments.
;
_shelx_estimated_absorpt_t_min 0.955
_shelx_estimated_absorpt_t_max 0.977
_shelxl_version_number 2013-4

loop_
_space_group_symop_operation_xyz
'x, y, z'
'-x, y+1/2, -z+1/2'
'-x, -y, -z'
'x, -y-1/2, z-1/2'

loop_
_atom_site_label
_atom_site_type_symbol
_atom_site_fract_x
_atom_site_fract_y
_atom_site_fract_z
_atom_site_U_iso_or_equiv
_atom_site_adp_type
_atom_site_occupancy
_atom_site_site_symmetry_order
_atom_site_calc_flag
_atom_site_refinement_flags_posn
_atom_site_refinement_flags_adp
_atom_site_refinement_flags_occupancy
_atom_site_disorder_assembly
_atom_site_disorder_group
O25 O 0.2266(3) 0.8788(4) 0.5340(4) 0.0935(19) Uani 1 1 d . . . . .
N41 N 0.3418(9) 0.7190(12) 0.5703(11) 0.102(4) Uiso 0.5 1 d D . P A 1
H41A H 0.3000 0.7739 0.5665 0.123 Uiso 0.5 1 calc R U P A 1
H41B H 0.3620 0.6967 0.6391 0.123 Uiso 0.5 1 calc R U P A 1
C42 C 0.2932(18) 0.6298(18) 0.515(2) 0.182(12) Uiso 0.5 1 d D . P A 1
H42A H 0.2473 0.6130 0.5408 0.274 Uiso 0.5 1 calc R U P A 1
H42B H 0.3302 0.5700 0.5225 0.274 Uiso 0.5 1 calc R U P A 1
H42C H 0.2700 0.6480 0.4464 0.274 Uiso 0.5 1 calc R U P A 1
C43 C 0.4126(15) 0.770(2) 0.553(2) 0.184(12) Uiso 0.5 1 d D . P A 1
H43A H 0.4293 0.8297 0.5964 0.276 Uiso 0.5 1 calc R U P A 1
H43B H 0.3967 0.7931 0.4854 0.276 Uiso 0.5 1 calc R U P A 1
H43C H 0.4597 0.7217 0.5659 0.276 Uiso 0.5 1 calc R U P A 1
N51 N 0.3893(13) 0.8507(17) 0.6694(14) 0.155(7) Uiso 0.5 1 d D . P B 2
H51A H 0.4011 0.7856 0.7069 0.186 Uiso 0.5 1 calc R U P B 2
H51B H 0.3289 0.8489 0.6316 0.186 Uiso 0.5 1 calc R U P B 2
C53 C 0.398(2) 0.933(2) 0.742(2) 0.185(12) Uiso 0.5 1 d D . P B 2
H53A H 0.3616 0.9187 0.7816 0.278 Uiso 0.5 1 calc R U P B 2
H53B H 0.3824 0.9998 0.7093 0.278 Uiso 0.5 1 calc R U P B 2
H53C H 0.4567 0.9367 0.7848 0.278 Uiso 0.5 1 calc R U P B 2
C52 C 0.4339(9) 0.8419(12) 0.5969(11) 0.079(4) Uiso 0.5 1 d D . P B 2
H52A H 0.4150 0.7797 0.5577 0.119 Uiso 0.5 1 calc R U P B 2
H52B H 0.4944 0.8374 0.6303 0.119 Uiso 0.5 1 calc R U P B 2
H52C H 0.4219 0.9027 0.5546 0.119 Uiso 0.5 1 calc R U P B 2
N31 N 0.0904(7) 0.2841(8) 0.6711(8) 0.158(4) Uiso 1 1 d D . . C 3
H31A H 0.1445 0.3154 0.6724 0.189 Uiso 1 1 calc R U . C 3
H31B H 0.0859 0.2900 0.7373 0.189 Uiso 1 1 calc R U . C 3
C33 C 0.0921(9) 0.1730(9) 0.6470(11) 0.165(5) Uiso 1 1 d D . . C 3
H33A H 0.1398 0.1396 0.6949 0.248 Uiso 1 1 calc R U . C 3
H33B H 0.0976 0.1657 0.5821 0.248 Uiso 1 1 calc R U . C 3
H33C H 0.0399 0.1401 0.6482 0.248 Uiso 1 1 calc R U . C 3
C32 C 0.0209(9) 0.3454(12) 0.6032(11) 0.190(6) Uiso 1 1 d D . . C 3
H32A H 0.0252 0.4174 0.6246 0.284 Uiso 1 1 calc R U . C 3
H32B H -0.0332 0.3170 0.6029 0.284 Uiso 1 1 calc R U . C 3
H32C H 0.0252 0.3418 0.5375 0.284 Uiso 1 1 calc R U . C 3
Zn1 Zn 0.31802(2) 0.48702(3) 0.81944(3) 0.02213(12) Uani 1 1 d . . . D 2
Zn2 Zn 0.15464(2) 0.44689(3) 0.90055(3) 0.02353(12) Uani 1 1 d . . . D 2
O11 O 0.27256(13) 0.08506(19) 0.41379(18) 0.0266(5) Uani 1 1 d . . . D 2
O12 O 0.57631(16) 0.0588(2) 0.6163(2) 0.0347(6) Uani 1 1 d . . . D 2
O21 O -0.08846(16) 0.8223(2) 0.6406(2) 0.0369(6) Uani 1 1 d . . . D 2
O24 O 0.12231(19) 0.9886(2) 0.5038(2) 0.0432(7) Uani 1 1 d . . . D 2
O22 O 0.11563(17) 0.5427(2) 0.7886(3) 0.0465(8) Uani 1 1 d . . . D 2
O23 O 0.23154(17) 0.5864(2) 0.7554(2) 0.0433(7) Uani 1 1 d . . . D 2
C12 C 0.4078(2) 0.1103(3) 0.5329(3) 0.0312(7) Uani 1 1 d . . . D 2
H12 H 0.4316 0.0609 0.5011 0.037 Uiso 1 1 calc R U . D 2
O15 O 0.35698(18) 0.3847(3) 0.7464(2) 0.0467(8) Uani 1 1 d . . . D 2
C11 C 0.32246(19) 0.1340(3) 0.4945(2) 0.0261(6) Uani 1 1 d . . . D 2
C13 C 0.2889(2) 0.2093(3) 0.5418(3) 0.0313(7) Uani 1 1 d . . . D 2
H13 H 0.2312 0.2269 0.5167 0.038 Uiso 1 1 calc R U . D 2
C27 C 0.1563(2) 0.5988(3) 0.7501(3) 0.0306(7) Uani 1 1 d . . . D 2
C28 C 0.1600(2) 0.9067(3) 0.5429(4) 0.0424(10) Uani 1 1 d . . . D 2
C25 C 0.1157(2) 0.8427(3) 0.5987(3) 0.0361(8) Uani 1 1 d . . . D 2
C23 C 0.0343(2) 0.8672(3) 0.5963(3) 0.0340(8) Uani 1 1 d . . . D 2
H23 H 0.0085 0.9284 0.5645 0.041 Uiso 1 1 calc R U . D 2
C26 C 0.1556(2) 0.7546(3) 0.6480(3) 0.0396(9) Uani 1 1 d . . . D 2
H26 H 0.2114 0.7386 0.6507 0.048 Uiso 1 1 calc R U . D 2
C16 C 0.4244(2) 0.2317(3) 0.6636(3) 0.0388(9) Uani 1 1 d . . . D 2
H16 H 0.4586 0.2639 0.7213 0.047 Uiso 1 1 calc R U . D 2
C18 C 0.3048(2) 0.3381(3) 0.6773(3) 0.0381(8) Uani 1 1 d . . . D 2
C17 C 0.5484(2) 0.1244(3) 0.6637(3) 0.0396(9) Uani 1 1 d . . . D 2
C21 C -0.0100(2) 0.8025(3) 0.6406(3) 0.0305(7) Uani 1 1 d . . . D 2
O14 O 0.2283(2) 0.3552(3) 0.6501(3) 0.0730(13) Uani 1 1 d . . . D 2
C14 C 0.4584(2) 0.1579(3) 0.6174(3) 0.0346(8) Uani 1 1 d . . . D 2
C15 C 0.3399(2) 0.2581(3) 0.6252(3) 0.0335(8) Uani 1 1 d . . . D 2
C22 C 0.0306(2) 0.7136(3) 0.6877(3) 0.0338(8) Uani 1 1 d . . . D 2
H22 H 0.0013 0.6678 0.7167 0.041 Uiso 1 1 calc R U . D 2
C24 C 0.1127(2) 0.6909(3) 0.6928(3) 0.0330(8) Uani 1 1 d . . . D 2
O13 O 0.5899(2) 0.1582(4) 0.7434(3) 0.0935(19) Uani 1 1 d . . . D 2

loop_
_atom_site_aniso_label
_atom_site_aniso_U_11
_atom_site_aniso_U_22
_atom_site_aniso_U_33
_atom_site_aniso_U_23
_atom_site_aniso_U_13
_atom_site_aniso_U_12
O25 0.059(2) 0.090(3) 0.159(5) 0.084(3) 0.073(3) 0.045(2)
Zn1 0.01719(18) 0.0234(2) 0.0268(2) 0.00006(13) 0.00836(14) 0.00261(12)
Zn2 0.01862(18) 0.0224(2) 0.0312(2) -0.00041(14) 0.01020(15) -0.00148(12)
O11 0.0166(9) 0.0326(12) 0.0308(12) -0.0087(10) 0.0080(8) -0.0013(9)
O12 0.0264(12) 0.0399(15) 0.0357(14) -0.0070(11) 0.0068(10) 0.0120(10)
O21 0.0253(12) 0.0343(13) 0.0564(17) 0.0182(12) 0.0204(11) 0.0128(10)
O24 0.0392(15) 0.0420(16) 0.0572(19) 0.0265(14) 0.0277(14) 0.0156(12)
O22 0.0267(13) 0.0496(17) 0.064(2) 0.0308(15) 0.0154(13) 0.0078(12)
O23 0.0285(13) 0.0422(15) 0.0636(19) 0.0252(14) 0.0207(13) 0.0166(11)
C12 0.0246(15) 0.0314(17) 0.0380(19) -0.0089(15) 0.0107(13) 0.0038(13)
O15 0.0372(14) 0.0509(18) 0.0517(18) -0.0264(15) 0.0135(13) 0.0064(13)
C11 0.0205(14) 0.0286(15) 0.0304(16) -0.0074(13) 0.0099(12) -0.0016(11)
C13 0.0212(14) 0.0341(18) 0.0397(19) -0.0100(15) 0.0112(13) 0.0019(12)
C27 0.0233(15) 0.0278(16) 0.0413(19) 0.0090(14) 0.0112(13) 0.0069(12)
C28 0.0282(17) 0.043(2) 0.062(3) 0.027(2) 0.0231(18) 0.0106(15)
C25 0.0261(16) 0.0359(19) 0.050(2) 0.0177(17) 0.0170(15) 0.0080(14)
C23 0.0289(16) 0.0309(17) 0.045(2) 0.0152(16) 0.0153(15) 0.0095(13)
C26 0.0247(16) 0.041(2) 0.057(2) 0.0229(19) 0.0183(16) 0.0130(15)
C16 0.0256(16) 0.047(2) 0.042(2) -0.0189(18) 0.0073(14) 0.0058(15)
C18 0.0321(18) 0.041(2) 0.045(2) -0.0135(17) 0.0179(16) 0.0030(15)
C17 0.0244(16) 0.049(2) 0.042(2) -0.0158(18) 0.0056(15) 0.0076(15)
C21 0.0218(14) 0.0333(17) 0.0388(18) 0.0088(15) 0.0128(13) 0.0074(13)
O14 0.0304(15) 0.086(3) 0.099(3) -0.051(2) 0.0155(18) 0.0097(16)
C14 0.0232(15) 0.0392(19) 0.040(2) -0.0129(16) 0.0076(14) 0.0042(13)
C15 0.0250(16) 0.0367(19) 0.0395(19) -0.0142(16) 0.0112(14) 0.0034(13)
C22 0.0267(16) 0.0334(18) 0.045(2) 0.0138(16) 0.0170(15) 0.0083(13)
C24 0.0238(15) 0.0316(17) 0.044(2) 0.0155(15) 0.0120(14) 0.0088(13)
O13 0.0369(17) 0.144(4) 0.076(3) -0.074(3) -0.0146(17) 0.030(2)

loop_
_atom_type_symbol
_atom_type_description
_atom_type_scat_dispersion_real
_atom_type_scat_dispersion_imag
_atom_type_scat_source
C C 0.0033 0.0016 'International Tables Vol C Tables 4.2.6.8 and 6.1.1.4'
H H 0.0000 0.0000 'International Tables Vol C Tables 4.2.6.8 and 6.1.1.4'
N N 0.0061 0.0033 'International Tables Vol C Tables 4.2.6.8 and 6.1.1.4'
O O 0.0106 0.0060 'International Tables Vol C Tables 4.2.6.8 and 6.1.1.4'
Zn Zn 0.2839 1.4301 'International Tables Vol C Tables 4.2.6.8 and 6.1.1.4'

loop_
_geom_angle_atom_site_label_1
_geom_angle_atom_site_label_2
_geom_angle_atom_site_label_3
_geom_angle
_geom_angle_site_symmetry_1
_geom_angle_site_symmetry_3
C43 N41 C42 127(2) . .
C43 N41 H41A 105.6 . .
C42 N41 H41A 105.6 . .
C43 N41 H41B 105.6 . .
C42 N41 H41B 105.6 . .
H41A N41 H41B 106.1 . .
N41 C42 H42A 109.5 . .
N41 C42 H42B 109.5 . .
H42A C42 H42B 109.5 . .
N41 C42 H42C 109.5 . .
H42A C42 H42C 109.5 . .
H42B C42 H42C 109.5 . .
N41 C43 H43A 109.5 . .
N41 C43 H43B 109.5 . .
H43A C43 H43B 109.5 . .
N41 C43 H43C 109.5 . .
H43A C43 H43C 109.5 . .
H43B C43 H43C 109.5 . .
C52 N51 C53 127(2) . .
C52 N51 H51A 105.5 . .
C53 N51 H51A 105.5 . .
C52 N51 H51B 105.5 . .
C53 N51 H51B 105.5 . .
H51A N51 H51B 106.1 . .
N51 C53 H53A 109.5 . .
N51 C53 H53B 109.5 . .
H53A C53 H53B 109.5 . .
N51 C53 H53C 109.5 . .
H53A C53 H53C 109.5 . .
H53B C53 H53C 109.5 . .
N51 C52 H52A 109.5 . .
N51 C52 H52B 109.5 . .
H52A C52 H52B 109.5 . .
N51 C52 H52C 109.5 . .
H52A C52 H52C 109.5 . .
H52B C52 H52C 109.5 . .
C33 N31 C32 115.4(12) . .
C33 N31 H31A 108.4 . .
C32 N31 H31A 108.4 . .
C33 N31 H31B 108.4 . .
C32 N31 H31B 108.4 . .
H31A N31 H31B 107.5 . .
N31 C33 H33A 109.5 . .
N31 C33 H33B 109.5 . .
H33A C33 H33B 109.5 . .
N31 C33 H33C 109.5 . .
H33A C33 H33C 109.5 . .
H33B C33 H33C 109.5 . .
N31 C32 H32A 109.5 . .
N31 C32 H32B 109.5 . .
H32A C32 H32B 109.5 . .
N31 C32 H32C 109.5 . .
H32A C32 H32C 109.5 . .
H32B C32 H32C 109.5 . .
O15 Zn1 O23 121.55(15) . .
O15 Zn1 O12 99.98(13) . 2_656
O23 Zn1 O12 109.90(13) . 2_656
O15 Zn1 O11 108.90(13) . 4_566
O23 Zn1 O11 104.29(11) . 4_566
O12 Zn1 O11 112.42(11) 2_656 4_566
O24 Zn2 O21 108.82(12) 4_576 2_546
O24 Zn2 O11 122.28(12) 4_576 4_566
O21 Zn2 O11 108.34(11) 2_546 4_566
O24 Zn2 O22 105.20(15) 4_576 .
O21 Zn2 O22 105.05(14) 2_546 .
O11 Zn2 O22 105.81(11) 4_566 .
C11 O11 Zn2 120.5(2) . 4_565
C11 O11 Zn1 122.81(19) . 4_565
Zn2 O11 Zn1 115.16(11) 4_565 4_565
C17 O12 Zn1 119.5(2) . 2_646
C21 O21 Zn2 128.7(2) . 2_556
C28 O24 Zn2 118.9(3) . 4_575
C27 O22 Zn2 130.3(2) . .
C27 O23 Zn1 134.6(3) . .
C14 C12 C11 121.1(3) . .
C14 C12 H12 119.5 . .
C11 C12 H12 119.5 . .
C18 O15 Zn1 119.6(2) . .
O11 C11 C12 121.0(3) . .
O11 C11 C13 120.6(3) . .
C12 C11 C13 118.4(3) . .
C15 C13 C11 120.4(3) . .
C15 C13 H13 119.8 . .
C11 C13 H13 119.8 . .
O22 C27 O23 125.7(3) . .
O22 C27 C24 118.0(3) . .
O23 C27 C24 116.3(3) . .
O25 C28 O24 122.9(4) . .
O25 C28 C25 121.1(4) . .
O24 C28 C25 116.0(3) . .
C23 C25 C26 120.3(3) . .
C23 C25 C28 120.5(3) . .
C26 C25 C28 119.0(3) . .
C25 C23 C21 120.7(3) . .
C25 C23 H23 119.6 . .
C21 C23 H23 119.6 . .
C24 C26 C25 119.3(3) . .
C24 C26 H26 120.3 . .
C25 C26 H26 120.3 . .
C14 C16 C15 119.9(3) . .
C14 C16 H16 120.1 . .
C15 C16 H16 120.1 . .
O14 C18 O15 123.9(4) . .
O14 C18 C15 119.6(4) . .
O15 C18 C15 116.4(3) . .
O13 C17 O12 123.5(4) . .
O13 C17 C14 120.4(4) . .
O12 C17 C14 116.1(3) . .
O21 C21 C22 118.9(3) . .
O21 C21 C23 123.3(3) . .
C22 C21 C23 117.8(3) . .
C16 C14 C12 119.9(3) . .
C16 C14 C17 119.3(3) . .
C12 C14 C17 120.6(3) . .
C13 C15 C16 120.3(3) . .
C13 C15 C18 121.1(3) . .
C16 C15 C18 118.6(3) . .
C24 C22 C21 121.5(3) . .
C24 C22 H22 119.3 . .
C21 C22 H22 119.3 . .
C26 C24 C22 120.2(3) . .
C26 C24 C27 119.7(3) . .
C22 C24 C27 120.0(3) . .

loop_
_geom_bond_atom_site_label_1
_geom_bond_atom_site_label_2
_geom_bond_distance
_geom_bond_site_symmetry_2
O25 C28 1.222(5) .
N41 C43 1.451(10) .
N41 C42 1.493(10) .
N41 H41A 0.9900 .
N41 H41B 0.9900 .
C42 H42A 0.9800 .
C42 H42B 0.9800 .
C42 H42C 0.9800 .
C43 H43A 0.9800 .
C43 H43B 0.9800 .
C43 H43C 0.9800 .
N51 C52 1.476(9) .
N51 C53 1.483(10) .
N51 H51A 0.9900 .
N51 H51B 0.9900 .
C53 H53A 0.9800 .
C53 H53B 0.9800 .
C53 H53C 0.9800 .
C52 H52A 0.9800 .
C52 H52B 0.9800 .
C52 H52C 0.9800 .
N31 C33 1.486(8) .
N31 C32 1.495(9) .
N31 H31A 0.9900 .
N31 H31B 0.9900 .
C33 H33A 0.9800 .
C33 H33B 0.9800 .
C33 H33C 0.9800 .
C32 H32A 0.9800 .
C32 H32B 0.9800 .
C32 H32C 0.9800 .
Zn1 O15 1.937(3) .
Zn1 O23 1.944(3) .
Zn1 O12 1.960(3) 2_656
Zn1 O11 1.999(2) 4_566
Zn2 O24 1.938(3) 4_576
Zn2 O21 1.945(2) 2_546
Zn2 O11 1.974(2) 4_566
Zn2 O22 1.984(3) .
O11 C11 1.362(4) .
O11 Zn2 1.974(2) 4_565
O11 Zn1 1.999(2) 4_565
O12 C17 1.273(4) .
O12 Zn1 1.960(3) 2_646
O21 C21 1.343(4) .
O21 Zn2 1.945(2) 2_556
O24 C28 1.274(5) .
O24 Zn2 1.938(3) 4_575
O22 C27 1.246(4) .
O23 C27 1.252(4) .
C12 C14 1.395(5) .
C12 C11 1.398(4) .
C12 H12 0.9500 .
O15 C18 1.259(5) .
C11 C13 1.410(5) .
C13 C15 1.393(5) .
C13 H13 0.9500 .
C27 C24 1.505(5) .
C28 C25 1.509(5) .
C25 C23 1.396(5) .
C25 C26 1.401(5) .
C23 C21 1.405(5) .
C23 H23 0.9500 .
C26 C24 1.387(5) .
C26 H26 0.9500 .
C16 C14 1.391(5) .
C16 C15 1.394(5) .
C16 H16 0.9500 .
C18 O14 1.239(5) .
C18 C15 1.509(5) .
C17 O13 1.227(5) .
C17 C14 1.512(5) .
C21 C22 1.402(5) .
C22 C24 1.389(5) .
C22 H22 0.9500 .
